data_7031133
loop_
_publ_author_name
'Su, Cheng-Yong'
'Liao, Sen'
'Wanner, Matthias'
'Fiedler, Jan'
'Zhang, Cheng'
'Kang, Bei-Sheng'
'Kaim, Wolfgang'

_publ_section_title
;
 The copper(i)/copper(ii) transition in complexes with
 8-alkylthioquinoline based multidentate ligandsElectronic supplementary
 information (ESI) available. Schemes S1 and S2, Figs. S1--S7, selected
 bond lengths and angles and preparation of complexes. See
 http://www.rsc.org/suppdata/dt/b2/b208120m/
;
_journal_issue 2
_journal_name_full 'Dalton Transactions'
_journal_page_first 189
_journal_paper_doi 10.1039/b208120m
_journal_year 2003
_chemical_formula_sum 'C20 H18 Cl Cu N2 O4 S2'
_chemical_formula_weight 513.47
_chemical_name_systematic
; 
? 
;
_space_group_IT_number 15
_symmetry_cell_setting monoclinic
_symmetry_space_group_name_Hall '-C 2yc'
_symmetry_space_group_name_H-M 'C 1 2/c 1'
_atom_sites_solution_hydrogens geom
_atom_sites_solution_primary direct
_atom_sites_solution_secondary difmap
_audit_creation_method SHELXL-97
_cell_angle_alpha 90.00
_cell_angle_beta 113.533(12)
_cell_angle_gamma 90.00
_cell_formula_units_Z 4
_cell_length_a 12.3793(19)
_cell_length_b 12.872(2)
_cell_length_c 14.528(3)
_cell_measurement_reflns_used 40
_cell_measurement_temperature 173(2)
_cell_measurement_theta_max 12.47
_cell_measurement_theta_min 5.58
_cell_volume 2122.4(7)
_computing_structure_refinement 'SHELXL-97 (Sheldrick, 1997)'
_computing_structure_solution 'SHELXS-97 (Sheldrick, 1990)'
_diffrn_ambient_temperature 173(2)
_diffrn_measured_fraction_theta_full 0.998
_diffrn_measured_fraction_theta_max 0.998
_diffrn_measurement_device_type 'Siemens P4'
_diffrn_radiation_monochromator graphite
_diffrn_radiation_source 'fine-focus sealed tube'
_diffrn_radiation_type MoK\a
_diffrn_radiation_wavelength 0.71073
_diffrn_reflns_av_R_equivalents 0.0288
_diffrn_reflns_av_sigmaI/netI 0.0328
_diffrn_reflns_limit_h_max 16
_diffrn_reflns_limit_h_min -4
_diffrn_reflns_limit_k_max 17
_diffrn_reflns_limit_k_min -2
_diffrn_reflns_limit_l_max 19
_diffrn_reflns_limit_l_min -19
_diffrn_reflns_number 3989
_diffrn_reflns_theta_full 29.00
_diffrn_reflns_theta_max 29.00
_diffrn_reflns_theta_min 2.39
_diffrn_standards_interval_count 98
_diffrn_standards_number 2
_exptl_absorpt_coefficient_mu 1.382
_exptl_absorpt_correction_T_max 1.00
_exptl_absorpt_correction_T_min 0.75
_exptl_absorpt_correction_type empirical
_exptl_crystal_colour Yellow
_exptl_crystal_density_diffrn 1.607
_exptl_crystal_density_method 'not measured'
_exptl_crystal_description Block
_exptl_crystal_F_000 1048
_exptl_crystal_size_max 0.4
_exptl_crystal_size_mid 0.3
_exptl_crystal_size_min 0.3
_refine_diff_density_max 0.367
_refine_diff_density_min -0.516
_refine_diff_density_rms 0.071
_refine_ls_extinction_method none
_refine_ls_goodness_of_fit_ref 1.039
_refine_ls_hydrogen_treatment mixed
_refine_ls_matrix_type full
_refine_ls_number_parameters 137
_refine_ls_number_reflns 2814
_refine_ls_number_restraints 0
_refine_ls_restrained_S_all 1.039
_refine_ls_R_factor_all 0.0410
_refine_ls_R_factor_gt 0.0327
_refine_ls_shift/su_max 0.000
_refine_ls_shift/su_mean 0.000
_refine_ls_structure_factor_coef Fsqd
_refine_ls_weighting_details 'calc w=1/[\s^2^(Fo^2^)+(0.0443P)^2^+2.0066P] where P=(Fo^2^+2Fc^2^)/3'
_refine_ls_weighting_scheme calc
_refine_ls_wR_factor_gt 0.0852
_refine_ls_wR_factor_ref 0.0899
_reflns_number_gt 2426
_reflns_number_total 2814
_reflns_threshold_expression >2sigma(I)
_cod_data_source_file b208120m.txt
_cod_data_source_block 2
_cod_depositor_comments
;
The following automatic conversions were performed:

'_symmetry_cell_setting' value 'Monoclinic' changed to 'monoclinic'
according to
/usr/data/users/saulius/automatic-downloads/retrospective/RSC/lib/dictionaries/cif_core.dic
dictionary named 'cif_core.dic' version 2.4.2 from 2011-04-26.

Automatic conversion script
Id: cif_fix_values 2281 2013-09-26 08:29:07Z andrius 
;
_cod_original_cell_volume 2122.3(6)
_cod_original_sg_symbol_H-M C2/c
_cod_database_code 7031133

loop_
_symmetry_equiv_pos_as_xyz
'x, y, z'
'-x, y, -z+1/2'
'x+1/2, y+1/2, z'
'-x+1/2, y+1/2, -z+1/2'
'-x, -y, -z'
'x, -y, z-1/2'
'-x+1/2, -y+1/2, -z'
'x+1/2, -y+1/2, z-1/2'

loop_
_atom_site_label
_atom_site_type_symbol
_atom_site_fract_x
_atom_site_fract_y
_atom_site_fract_z
_atom_site_U_iso_or_equiv
_atom_site_adp_type
_atom_site_occupancy
_atom_site_symmetry_multiplicity
_atom_site_calc_flag
_atom_site_refinement_flags
Cu1 Cu 0.5000 0.11713(3) 0.2500 0.02673(10) Uani 1 2 d S
S1 S 0.47354(4) 0.21021(3) 0.37652(3) 0.02236(11) Uani 1 1 d .
N1 N 0.64319(15) 0.05318(13) 0.35824(11) 0.0273(3) Uani 1 1 d .
C1 C 0.7112(2) -0.0177(2) 0.34185(19) 0.0459(6) Uani 1 1 d .
H1A H 0.6871 -0.0454 0.2776 0.055 Uiso 1 1 calc R
C2 C 0.8177(2) -0.0534(2) 0.4162(2) 0.0548(7) Uani 1 1 d .
H2A H 0.8629 -0.1024 0.4004 0.066 Uiso 1 1 calc R
C3 C 0.8541(2) -0.0156(2) 0.51132(19) 0.0447(6) Uani 1 1 d .
H3A H 0.9239 -0.0391 0.5614 0.054 Uiso 1 1 calc R
C4 C 0.78472(16) 0.05995(16) 0.53338(14) 0.0289(4) Uani 1 1 d .
C5 C 0.81589(18) 0.10332(18) 0.63082(15) 0.0357(5) Uani 1 1 d .
H5A H 0.8844 0.0815 0.6834 0.043 Uiso 1 1 calc R
C6 C 0.74641(19) 0.17635(18) 0.64768(14) 0.0362(5) Uani 1 1 d .
H6A H 0.7681 0.2041 0.7117 0.043 Uiso 1 1 calc R
C7 C 0.64170(18) 0.21051(15) 0.56906(13) 0.0280(4) Uani 1 1 d .
H7A H 0.5956 0.2611 0.5815 0.034 Uiso 1 1 calc R
C8 C 0.60748(14) 0.16925(13) 0.47405(12) 0.0194(3) Uani 1 1 d .
C9 C 0.67861(15) 0.09285(13) 0.45387(13) 0.0208(3) Uani 1 1 d .
C10 C 0.36873(18) 0.1378(2) 0.41148(18) 0.0427(6) Uani 1 1 d .
H10A H 0.3556 0.1742 0.4637 0.064 Uiso 1 1 calc R
H10B H 0.4000 0.0700 0.4350 0.064 Uiso 1 1 calc R
H10C H 0.2955 0.1310 0.3540 0.064 Uiso 1 1 calc R
Cl1 Cl 1.0000 -0.19060(6) 0.7500 0.03050(15) Uani 1 2 d S
O2 O 1.07561(15) -0.12579(15) 0.72008(13) 0.0446(4) Uani 1 1 d .
O1 O 0.9282(2) -0.2527(2) 0.66597(18) 0.0734(7) Uani 1 1 d .

loop_
_atom_site_aniso_label
_atom_site_aniso_U_11
_atom_site_aniso_U_22
_atom_site_aniso_U_33
_atom_site_aniso_U_23
_atom_site_aniso_U_13
_atom_site_aniso_U_12
Cu1 0.02844(18) 0.03133(18) 0.01517(15) 0.000 0.00318(12) 0.000
S1 0.01888(19) 0.0252(2) 0.02151(19) 0.00152(15) 0.00652(15) 0.00504(15)
N1 0.0316(8) 0.0267(7) 0.0233(7) 0.0019(6) 0.0104(6) 0.0097(7)
C1 0.0582(15) 0.0417(12) 0.0408(11) 0.0024(10) 0.0229(11) 0.0245(12)
C2 0.0535(15) 0.0517(15) 0.0634(16) 0.0141(13) 0.0279(14) 0.0358(13)
C3 0.0292(10) 0.0476(13) 0.0546(14) 0.0249(11) 0.0139(10) 0.0182(10)
C4 0.0193(8) 0.0338(10) 0.0300(9) 0.0142(8) 0.0059(7) 0.0002(7)
C5 0.0248(9) 0.0453(12) 0.0250(9) 0.0137(8) -0.0025(8) -0.0115(8)
C6 0.0403(11) 0.0426(11) 0.0169(8) 0.0006(8) 0.0022(8) -0.0180(9)
C7 0.0335(10) 0.0297(9) 0.0211(8) -0.0034(7) 0.0110(7) -0.0074(8)
C8 0.0177(7) 0.0220(8) 0.0173(7) 0.0019(6) 0.0057(6) -0.0022(6)
C9 0.0180(7) 0.0227(8) 0.0199(7) 0.0054(6) 0.0059(6) 0.0010(6)
C10 0.0209(9) 0.0676(16) 0.0391(11) 0.0077(11) 0.0114(8) -0.0058(10)
Cl1 0.0282(3) 0.0360(3) 0.0272(3) 0.000 0.0108(2) 0.000
O2 0.0368(8) 0.0563(11) 0.0434(9) -0.0012(8) 0.0188(7) -0.0121(8)
O1 0.0669(13) 0.0866(16) 0.0713(14) -0.0471(13) 0.0323(11) -0.0397(12)

loop_
_atom_type_symbol
_atom_type_description
_atom_type_scat_dispersion_real
_atom_type_scat_dispersion_imag
_atom_type_scat_source
C C 0.0033 0.0016 'International Tables Vol C Tables 4.2.6.8 and 6.1.1.4'
H H 0.0000 0.0000 'International Tables Vol C Tables 4.2.6.8 and 6.1.1.4'
N N 0.0061 0.0033 'International Tables Vol C Tables 4.2.6.8 and 6.1.1.4'
O O 0.0106 0.0060 'International Tables Vol C Tables 4.2.6.8 and 6.1.1.4'
S S 0.1246 0.1234 'International Tables Vol C Tables 4.2.6.8 and 6.1.1.4'
Cl Cl 0.1484 0.1585 'International Tables Vol C Tables 4.2.6.8 and 6.1.1.4'
Cu Cu 0.3201 1.2651 'International Tables Vol C Tables 4.2.6.8 and 6.1.1.4'

loop_
_geom_angle_atom_site_label_1
_geom_angle_atom_site_label_2
_geom_angle_atom_site_label_3
_geom_angle
_geom_angle_site_symmetry_1
_geom_angle_site_symmetry_3
N1 Cu1 N1 131.82(10) 2_655 .
N1 Cu1 S1 118.01(5) 2_655 .
N1 Cu1 S1 87.21(5) . .
N1 Cu1 S1 87.21(5) 2_655 2_655
N1 Cu1 S1 118.01(5) . 2_655
S1 Cu1 S1 117.94(3) . 2_655
C8 S1 C10 99.62(9) . .
C8 S1 Cu1 95.53(6) . .
C10 S1 Cu1 107.26(9) . .
C1 N1 C9 117.85(18) . .
C1 N1 Cu1 124.35(15) . .
C9 N1 Cu1 117.52(12) . .
N1 C1 C2 123.7(2) . .
C3 C2 C1 119.4(2) . .
C2 C3 C4 119.4(2) . .
C3 C4 C9 117.85(19) . .
C3 C4 C5 123.08(19) . .
C9 C4 C5 119.07(19) . .
C6 C5 C4 120.65(18) . .
C5 C6 C7 120.76(18) . .
C8 C7 C6 120.37(19) . .
C7 C8 C9 120.23(16) . .
C7 C8 S1 119.99(14) . .
C9 C8 S1 119.78(12) . .
N1 C9 C4 121.81(17) . .
N1 C9 C8 119.27(15) . .
C4 C9 C8 118.92(16) . .
O1 Cl1 O1 112.2(3) . 2_756
O1 Cl1 O2 108.82(13) . 2_756
O1 Cl1 O2 108.76(12) 2_756 2_756
O1 Cl1 O2 108.76(12) . .
O1 Cl1 O2 108.82(13) 2_756 .
O2 Cl1 O2 109.43(16) 2_756 .

loop_
_geom_bond_atom_site_label_1
_geom_bond_atom_site_label_2
_geom_bond_distance
_geom_bond_site_symmetry_2
Cu1 N1 2.0165(16) 2_655
Cu1 N1 2.0165(16) .
Cu1 S1 2.3242(6) .
Cu1 S1 2.3242(6) 2_655
S1 C8 1.7773(17) .
S1 C10 1.827(2) .
N1 C1 1.325(3) .
N1 C9 1.377(2) .
C1 C2 1.407(3) .
C2 C3 1.361(4) .
C3 C4 1.416(3) .
C4 C9 1.424(2) .
C4 C5 1.424(3) .
C5 C6 1.361(3) .
C6 C7 1.413(3) .
C7 C8 1.378(2) .
C8 C9 1.426(2) .
Cl1 O1 1.432(2) .
Cl1 O1 1.4324(19) 2_756
Cl1 O2 1.4442(17) 2_756
Cl1 O2 1.4442(17) .
